data_4509484
loop_
_publ_author_name
'Fang, Ming'
'Chang, Lixian'
'Liu, Xuhui'
'Zhao, Bin'
'Zuo, Ya'
'Chen, Zhi'

_publ_section_title
;
 Fabrication and Properties of Eight Novel Lanthanide&#x2212;Organic
 Frameworks Based on 4-Hydroxypyran-2,6-dicarboxylate and
 4-Hydroxypyridine-2,6-dicarboxylate
;
_journal_issue 9
_journal_name_full 'Crystal Growth &amp; Design'
_journal_page_first 4006
_journal_paper_doi 10.1021/cg900146y
_journal_volume 9
_journal_year 2009
_chemical_formula_sum 'C8 H7 O10 Pr'
_chemical_formula_weight 404.05
_chemical_name_systematic
; 
 ? 
;
_space_group_IT_number 15
_symmetry_cell_setting monoclinic
_symmetry_space_group_name_Hall '-C 2yc'
_symmetry_space_group_name_H-M 'C 1 2/c 1'
_atom_sites_solution_hydrogens geom
_atom_sites_solution_primary direct
_atom_sites_solution_secondary difmap
_audit_creation_method SHELXL-97
_cell_angle_alpha 90.00
_cell_angle_beta 120.453(2)
_cell_angle_gamma 90.00
_cell_formula_units_Z 8
_cell_length_a 21.507(2)
_cell_length_b 6.8401(8)
_cell_length_c 16.2843(19)
_cell_measurement_reflns_used 4041
_cell_measurement_temperature 294(2)
_cell_measurement_theta_max 26.37
_cell_measurement_theta_min 2.90
_cell_volume 2065.1(4)
_computing_cell_refinement 'Bruker SMART'
_computing_data_collection 'Bruker SMART'
_computing_data_reduction 'Bruker SAINT'
_computing_molecular_graphics 'Bruker SHELXTL'
_computing_publication_material 'Bruker SHELXTL'
_computing_structure_refinement 'SHELXL-97 (Sheldrick, 1997)'
_computing_structure_solution 'SHELXS-97 (Sheldrick, 1990)'
_diffrn_ambient_temperature 294(2)
_diffrn_measured_fraction_theta_full 0.994
_diffrn_measured_fraction_theta_max 0.994
_diffrn_measurement_device_type 'CCD area detector'
_diffrn_measurement_method 'phi and omega scans'
_diffrn_radiation_monochromator graphite
_diffrn_radiation_source 'fine-focus sealed tube'
_diffrn_radiation_type MoK\a
_diffrn_radiation_wavelength 0.71073
_diffrn_reflns_av_R_equivalents 0.0305
_diffrn_reflns_av_sigmaI/netI 0.0288
_diffrn_reflns_limit_h_max 26
_diffrn_reflns_limit_h_min -22
_diffrn_reflns_limit_k_max 7
_diffrn_reflns_limit_k_min -8
_diffrn_reflns_limit_l_max 20
_diffrn_reflns_limit_l_min -20
_diffrn_reflns_number 5603
_diffrn_reflns_theta_full 26.37
_diffrn_reflns_theta_max 26.37
_diffrn_reflns_theta_min 2.20
_exptl_absorpt_coefficient_mu 4.773
_exptl_absorpt_correction_T_max 1.000000
_exptl_absorpt_correction_T_min 0.706349
_exptl_absorpt_correction_type multi-scan
_exptl_absorpt_process_details SADABS
_exptl_crystal_density_diffrn 2.599
_exptl_crystal_density_meas ?
_exptl_crystal_density_method 'not measured'
_exptl_crystal_F_000 1552
_exptl_crystal_size_max 0.18
_exptl_crystal_size_mid 0.12
_exptl_crystal_size_min 0.10
_refine_diff_density_max 1.439
_refine_diff_density_min -1.272
_refine_diff_density_rms 0.138
_refine_ls_extinction_method none
_refine_ls_goodness_of_fit_ref 1.295
_refine_ls_hydrogen_treatment mixed
_refine_ls_matrix_type full
_refine_ls_number_parameters 189
_refine_ls_number_reflns 2109
_refine_ls_number_restraints 13
_refine_ls_restrained_S_all 1.346
_refine_ls_R_factor_all 0.0307
_refine_ls_R_factor_gt 0.0278
_refine_ls_shift/su_max 0.002
_refine_ls_shift/su_mean 0.000
_refine_ls_structure_factor_coef Fsqd
_refine_ls_weighting_details 'calc w=1/[\s^2^(Fo^2^)+(0.0087P)^2^+20.7609P] where P=(Fo^2^+2Fc^2^)/3'
_refine_ls_weighting_scheme calc
_refine_ls_wR_factor_gt 0.0635
_refine_ls_wR_factor_ref 0.0649
_reflns_number_gt 1977
_reflns_number_total 2109
_reflns_threshold_expression >2sigma(I)
_cod_data_source_file cg900146ysup7.cif
_cod_data_source_block 060723b
_cod_depositor_comments
;
The following automatic conversions were performed:

'_symmetry_cell_setting' value 'Monoclinic' changed to 'monoclinic'
according to /home/saulius/struct/CIF-dictionaries/cif_core.dic
dictionary named 'cif_core.dic' version 2.4.2 from
2011-04-26.

'_exptl_absorpt_correction_type' value 'MULTI-SCAN'
changed to 'multi-scan' according to
/home/saulius/struct/CIF-dictionaries/cif_core.dic dictionary named
'cif_core.dic' version 2.4.2 from
2011-04-26.

'_refine_ls_hydrogen_treatment' value 'Mixed' changed to
'mixed' according to
/home/saulius/struct/CIF-dictionaries/cif_core.dic dictionary named
'cif_core.dic' version 2.4.2 from 2011-04-26.

Automatic conversion script
Id: cif_fix_values 1891 2012-01-12 08:04:46Z andrius 

The following automatic conversions were performed:

'_exptl_crystal_density_meas' value 'NONE' was changed to '?' - the
value is perceived as not measured.

Automatic conversion script
Id: cif_fix_values 3008 2015-01-20 13:52:24Z robertas 
;
_cod_original_sg_symbol_H-M C2/c
_cod_database_code 4509484

loop_
_symmetry_equiv_pos_as_xyz
'x, y, z'
'-x, y, -z+1/2'
'x+1/2, y+1/2, z'
'-x+1/2, y+1/2, -z+1/2'
'-x, -y, -z'
'x, -y, z-1/2'
'-x+1/2, -y+1/2, -z'
'x+1/2, -y+1/2, z-1/2'

loop_
_atom_site_label
_atom_site_type_symbol
_atom_site_fract_x
_atom_site_fract_y
_atom_site_fract_z
_atom_site_U_iso_or_equiv
_atom_site_adp_type
_atom_site_occupancy
_atom_site_symmetry_multiplicity
_atom_site_calc_flag
_atom_site_refinement_flags
Pr1 Pr 0.096221(14) 0.46810(4) 0.151568(18) 0.01357(10) Uani 1 1 d .
O1 O 0.17769(18) 0.7109(5) 0.2591(3) 0.0187(8) Uani 1 1 d .
O2 O 0.2761(2) 0.8580(6) 0.2779(3) 0.0257(9) Uani 1 1 d .
O4 O 0.48795(19) 0.8141(6) 0.5095(3) 0.0211(8) Uani 1 1 d .
O5 O 0.5240(2) 0.7075(6) 0.6544(3) 0.0252(8) Uani 1 1 d .
O6 O 0.2824(2) 0.4123(6) 0.5936(3) 0.0273(9) Uani 1 1 d D
H6 H 0.2389 0.3947 0.5598 0.041 Uiso 1 1 calc R
O7 O -0.02552(19) 0.3878(6) 0.1312(2) 0.0217(8) Uani 1 1 d .
O8 O -0.09260(19) 0.4428(7) 0.1973(3) 0.0274(9) Uani 1 1 d .
O9 O 0.1372(2) 0.6410(7) 0.0525(3) 0.0273(9) Uani 1 1 d D
O10 O 0.1116(2) 0.1207(6) 0.2093(3) 0.0339(10) Uani 1 1 d D
C1 C 0.2436(3) 0.7477(7) 0.3041(4) 0.0156(10) Uani 1 1 d .
C2 C 0.2869(3) 0.6590(7) 0.4025(4) 0.0163(10) Uani 1 1 d .
O3 O 0.3574(2) 0.7044(6) 0.4433(3) 0.0228(8) Uani 1 1 d .
C6 C 0.4023(3) 0.6518(7) 0.5349(4) 0.0168(10) Uani 1 1 d .
C7 C 0.4774(3) 0.7253(7) 0.5692(4) 0.0175(10) Uani 1 1 d .
C5 C 0.3809(3) 0.5545(8) 0.5877(4) 0.0201(11) Uani 1 1 d .
H5 H 0.4137 0.5219 0.6507 0.024 Uiso 1 1 calc R
C4 C 0.3067(3) 0.5020(6) 0.5447(4) 0.0183(11) Uani 1 1 d DU
C3 C 0.2601(3) 0.5576(8) 0.4484(4) 0.0185(10) Uani 1 1 d .
H3 H 0.2115 0.5242 0.4173 0.022 Uiso 1 1 calc R
C8 C -0.0343(3) 0.4157(8) 0.2007(3) 0.0186(11) Uani 1 1 d .
H9A H 0.108(2) 0.646(11) -0.0071(11) 0.05(2) Uiso 1 1 d D
H10A H 0.088(3) 0.019(5) 0.182(4) 0.033(19) Uiso 1 1 d D
H9B H 0.1815(10) 0.626(12) 0.071(4) 0.06(2) Uiso 1 1 d D
H10B H 0.148(3) 0.107(9) 0.265(3) 0.07(3) Uiso 1 1 d D

loop_
_atom_site_aniso_label
_atom_site_aniso_U_11
_atom_site_aniso_U_22
_atom_site_aniso_U_33
_atom_site_aniso_U_23
_atom_site_aniso_U_13
_atom_site_aniso_U_12
Pr1 0.00926(15) 0.01844(15) 0.01286(14) 0.00064(11) 0.00550(11) -0.00043(11)
O1 0.0101(17) 0.0224(19) 0.0200(18) -0.0011(15) 0.0051(15) -0.0023(15)
O2 0.0166(19) 0.035(2) 0.024(2) 0.0080(17) 0.0087(16) -0.0033(18)
O4 0.0165(19) 0.025(2) 0.0225(19) 0.0057(16) 0.0106(16) -0.0011(16)
O5 0.0140(18) 0.033(2) 0.0190(19) 0.0048(17) 0.0012(16) -0.0022(17)
O6 0.0178(19) 0.038(2) 0.025(2) 0.0090(18) 0.0099(17) -0.0047(19)
O7 0.0143(18) 0.037(2) 0.0155(17) -0.0013(17) 0.0089(15) -0.0024(17)
O8 0.0106(17) 0.056(3) 0.0165(18) 0.0045(18) 0.0073(15) 0.0076(19)
O9 0.016(2) 0.044(3) 0.020(2) 0.0079(19) 0.0079(17) -0.002(2)
O10 0.031(3) 0.032(2) 0.030(2) 0.006(2) 0.009(2) -0.005(2)
C1 0.014(2) 0.016(2) 0.017(2) -0.0015(19) 0.007(2) 0.000(2)
C2 0.011(2) 0.017(2) 0.018(3) -0.001(2) 0.006(2) 0.001(2)
O3 0.0154(18) 0.031(2) 0.0190(19) 0.0031(16) 0.0063(16) -0.0020(17)
C6 0.013(2) 0.017(2) 0.016(2) 0.000(2) 0.004(2) -0.001(2)
C7 0.013(2) 0.014(2) 0.022(3) 0.002(2) 0.006(2) 0.001(2)
C5 0.015(3) 0.023(3) 0.017(2) 0.003(2) 0.004(2) 0.000(2)
C4 0.021(3) 0.004(2) 0.029(3) 0.0001(19) 0.012(2) -0.0020(19)
C3 0.011(2) 0.022(3) 0.020(2) -0.002(2) 0.006(2) -0.002(2)
C8 0.016(3) 0.024(3) 0.013(2) -0.001(2) 0.006(2) -0.004(2)

loop_
_atom_type_symbol
_atom_type_description
_atom_type_scat_dispersion_real
_atom_type_scat_dispersion_imag
_atom_type_scat_source
C C 0.0033 0.0016 'International Tables Vol C Tables 4.2.6.8 and 6.1.1.4'
H H 0.0000 0.0000 'International Tables Vol C Tables 4.2.6.8 and 6.1.1.4'
O O 0.0106 0.0060 'International Tables Vol C Tables 4.2.6.8 and 6.1.1.4'
Pr Pr -0.2180 2.8214 'International Tables Vol C Tables 4.2.6.8 and 6.1.1.4'

loop_
_geom_angle_atom_site_label_1
_geom_angle_atom_site_label_2
_geom_angle_atom_site_label_3
_geom_angle
_geom_angle_site_symmetry_1
_geom_angle_site_symmetry_3
O1 Pr1 O9 77.14(13) . .
O1 Pr1 O2 69.37(12) . 4_545
O9 Pr1 O2 76.94(13) . 4_545
O1 Pr1 O8 72.94(12) . 2
O9 Pr1 O8 149.83(14) . 2
O2 Pr1 O8 95.82(12) 4_545 2
O1 Pr1 O10 118.10(14) . .
O9 Pr1 O10 131.85(15) . .
O2 Pr1 O10 68.71(14) 4_545 .
O8 Pr1 O10 68.39(15) 2 .
O1 Pr1 O7 124.72(12) . .
O9 Pr1 O7 134.47(12) . .
O2 Pr1 O7 145.05(13) 4_545 .
O8 Pr1 O7 64.42(11) 2 .
O10 Pr1 O7 77.00(14) . .
O1 Pr1 O4 155.93(12) . 4_545
O9 Pr1 O4 80.18(13) . 4_545
O2 Pr1 O4 113.10(11) 4_545 4_545
O8 Pr1 O4 128.64(12) 2 4_545
O10 Pr1 O4 83.34(14) . 4_545
O7 Pr1 O4 68.02(11) . 4_545
O1 Pr1 O5 68.66(11) . 8_465
O9 Pr1 O5 90.92(13) . 8_465
O2 Pr1 O5 137.91(12) 4_545 8_465
O8 Pr1 O5 74.79(13) 2 8_465
O10 Pr1 O5 137.06(14) . 8_465
O7 Pr1 O5 67.51(12) . 8_465
O4 Pr1 O5 103.98(11) 4_545 8_465
O1 Pr1 O4 103.46(12) . 8_465
O9 Pr1 O4 67.93(12) . 8_465
O2 Pr1 O4 144.81(12) 4_545 8_465
O8 Pr1 O4 115.45(12) 2 8_465
O10 Pr1 O4 136.28(13) . 8_465
O7 Pr1 O4 68.13(11) . 8_465
O4 Pr1 O4 59.90(14) 4_545 8_465
O5 Pr1 O4 47.51(11) 8_465 8_465
O1 Pr1 O3 120.23(11) . 4_545
O9 Pr1 O3 67.41(13) . 4_545
O2 Pr1 O3 57.01(11) 4_545 4_545
O8 Pr1 O3 132.76(13) 2 4_545
O10 Pr1 O3 65.83(13) . 4_545
O7 Pr1 O3 114.41(12) . 4_545
O4 Pr1 O3 56.11(11) 4_545 4_545
O5 Pr1 O3 151.70(11) 8_465 4_545
O4 Pr1 O3 105.40(10) 8_465 4_545
O1 Pr1 C7 89.09(13) . 8_465
O9 Pr1 C7 83.18(14) . 8_465
O2 Pr1 C7 153.32(13) 4_545 8_465
O8 Pr1 C7 92.47(14) 2 8_465
O10 Pr1 C7 137.59(14) . 8_465
O7 Pr1 C7 60.59(13) . 8_465
O4 Pr1 C7 80.26(13) 4_545 8_465
O5 Pr1 C7 24.01(12) 8_465 8_465
O4 Pr1 C7 24.50(12) 8_465 8_465
O3 Pr1 C7 129.86(12) 4_545 8_465
C1 O1 Pr1 139.3(3) . .
C1 O2 Pr1 134.8(3) . 4
C7 O4 Pr1 133.1(3) . 4
C7 O4 Pr1 91.1(3) . 8_566
Pr1 O4 Pr1 120.10(14) 4 8_566
C7 O5 Pr1 92.6(3) . 8_566
C4 O6 H6 109.5 . .
C8 O7 Pr1 118.0(3) . .
C8 O8 Pr1 120.0(3) . 2
Pr1 O9 H9A 117(4) . .
Pr1 O9 H9B 115(5) . .
H9A O9 H9B 117(2) . .
Pr1 O10 H10A 131(4) . .
Pr1 O10 H10B 112(4) . .
H10A O10 H10B 117(2) . .
O2 C1 O1 126.2(5) . .
O2 C1 C2 117.1(4) . .
O1 C1 C2 116.6(4) . .
C3 C2 O3 122.4(5) . .
C3 C2 C1 126.1(5) . .
O3 C2 C1 111.4(4) . .
C2 O3 C6 118.6(4) . .
C2 O3 Pr1 119.4(3) . 4
C6 O3 Pr1 121.0(3) . 4
C5 C6 O3 123.8(5) . .
C5 C6 C7 125.5(5) . .
O3 C6 C7 110.6(4) . .
O5 C7 O4 123.4(5) . .
O5 C7 C6 119.4(5) . .
O4 C7 C6 117.0(5) . .
O5 C7 Pr1 63.4(3) . 8_566
O4 C7 Pr1 64.4(3) . 8_566
C6 C7 Pr1 154.0(3) . 8_566
C6 C5 C4 118.2(5) . .
C6 C5 H5 120.9 . .
C4 C5 H5 120.9 . .
O6 C4 C3 121.6(5) . .
O6 C4 C5 120.9(5) . .
C3 C4 C5 117.5(4) . .
C2 C3 C4 119.5(5) . .
C2 C3 H3 120.3 . .
C4 C3 H3 120.3 . .
O8 C8 O7 126.4(5) . .
O8 C8 C8 117.5(5) . 2
O7 C8 C8 116.1(5) . 2

loop_
_geom_bond_atom_site_label_1
_geom_bond_atom_site_label_2
_geom_bond_distance
_geom_bond_site_symmetry_2
Pr1 O1 2.405(4) .
Pr1 O9 2.493(4) .
Pr1 O2 2.495(4) 4_545
Pr1 O8 2.508(3) 2
Pr1 O10 2.515(4) .
Pr1 O7 2.527(3) .
Pr1 O4 2.540(4) 4_545
Pr1 O5 2.722(4) 8_465
Pr1 O4 2.745(4) 8_465
Pr1 O3 2.863(4) 4_545
Pr1 C7 3.042(5) 8_465
O1 C1 1.248(6) .
O2 C1 1.242(6) .
O2 Pr1 2.495(4) 4
O4 C7 1.262(6) .
O4 Pr1 2.540(4) 4
O4 Pr1 2.745(4) 8_566
O5 C7 1.239(6) .
O5 Pr1 2.723(4) 8_566
O6 C4 1.305(5) .
O6 H6 0.8200 .
O7 C8 1.253(6) .
O8 C8 1.240(6) .
O8 Pr1 2.508(3) 2
O9 H9A 0.849(11) .
O9 H9B 0.848(11) .
O10 H10A 0.849(11) .
O10 H10B 0.849(11) .
C1 C2 1.513(7) .
C2 C3 1.345(7) .
C2 O3 1.348(6) .
O3 C6 1.351(6) .
O3 Pr1 2.863(4) 4
C6 C5 1.338(7) .
C6 C7 1.503(7) .
C7 Pr1 3.042(5) 8_566
C5 C4 1.428(7) .
C5 H5 0.9300 .
C4 C3 1.419(7) .
C3 H3 0.9300 .
C8 C8 1.535(10) 2

loop_
_geom_torsion_atom_site_label_1
_geom_torsion_atom_site_label_2
_geom_torsion_atom_site_label_3
_geom_torsion_atom_site_label_4
_geom_torsion
_geom_torsion_site_symmetry_1
_geom_torsion_site_symmetry_4
O9 Pr1 O1 C1 -70.1(5) . .
O2 Pr1 O1 C1 10.5(5) 4_545 .
O8 Pr1 O1 C1 113.8(5) 2 .
O10 Pr1 O1 C1 60.7(5) . .
O7 Pr1 O1 C1 154.1(5) . .
O4 Pr1 O1 C1 -90.1(6) 4_545 .
O5 Pr1 O1 C1 -166.3(5) 8_465 .
O4 Pr1 O1 C1 -133.3(5) 8_465 .
O3 Pr1 O1 C1 -16.2(5) 4_545 .
C7 Pr1 O1 C1 -153.4(5) 8_465 .
O1 Pr1 O7 C8 -27.8(4) . .
O9 Pr1 O7 C8 -135.3(4) . .
O2 Pr1 O7 C8 76.3(4) 4_545 .
O8 Pr1 O7 C8 15.5(4) 2 .
O10 Pr1 O7 C8 87.6(4) . .
O4 Pr1 O7 C8 175.5(4) 4_545 .
O5 Pr1 O7 C8 -67.8(4) 8_465 .
O4 Pr1 O7 C8 -119.3(4) 8_465 .
O3 Pr1 O7 C8 143.1(4) 4_545 .
C7 Pr1 O7 C8 -93.4(4) 8_465 .
Pr1 O2 C1 O1 178.7(4) 4 .
Pr1 O2 C1 C2 2.8(7) 4 .
Pr1 O1 C1 O2 95.5(7) . .
Pr1 O1 C1 C2 -88.5(6) . .
O2 C1 C2 C3 170.8(5) . .
O1 C1 C2 C3 -5.5(8) . .
O2 C1 C2 O3 -5.2(6) . .
O1 C1 C2 O3 178.5(4) . .
C3 C2 O3 C6 -2.4(7) . .
C1 C2 O3 C6 173.7(4) . .
C3 C2 O3 Pr1 -170.9(4) . 4
C1 C2 O3 Pr1 5.2(5) . 4
C2 O3 C6 C5 0.9(7) . .
Pr1 O3 C6 C5 169.3(4) 4 .
C2 O3 C6 C7 -176.7(4) . .
Pr1 O3 C6 C7 -8.3(5) 4 .
Pr1 O5 C7 O4 24.6(5) 8_566 .
Pr1 O5 C7 C6 -150.6(4) 8_566 .
Pr1 O4 C7 O5 -159.1(4) 4 .
Pr1 O4 C7 O5 -24.3(5) 8_566 .
Pr1 O4 C7 C6 16.2(7) 4 .
Pr1 O4 C7 C6 151.0(4) 8_566 .
Pr1 O4 C7 Pr1 -134.8(4) 4 8_566
C5 C6 C7 O5 -4.7(8) . .
O3 C6 C7 O5 172.8(5) . .
C5 C6 C7 O4 179.8(5) . .
O3 C6 C7 O4 -2.6(6) . .
C5 C6 C7 Pr1 -93.6(9) . 8_566
O3 C6 C7 Pr1 83.9(9) . 8_566
O3 C6 C5 C4 0.3(8) . .
C7 C6 C5 C4 177.6(5) . .
C6 C5 C4 O6 -177.9(5) . .
C6 C5 C4 C3 -0.2(7) . .
O3 C2 C3 C4 2.6(8) . .
C1 C2 C3 C4 -173.0(5) . .
O6 C4 C3 C2 176.5(5) . .
C5 C4 C3 C2 -1.2(7) . .
Pr1 O8 C8 O7 175.0(4) 2 .
Pr1 O8 C8 C8 -4.9(5) 2 2
Pr1 O7 C8 O8 156.4(5) . .
Pr1 O7 C8 C8 -23.6(4) . 2
